data_1549256
loop_
_publ_author_name
'Kinauer, Markus'
'Diefenbach, Martin'
'Bamberger, Heiko'
'Demeshko, Serhiy'
'Reijerse, Edward J.'
'Volkmann, Christian'
'W\"urtele, Christian'
'van Slageren, Joris'
'de Bruin, Bas'
'Holthausen, Max C.'
'Schneider, Sven'

_publ_section_title
;
 An iridium(iii/iv/v) redox series featuring a terminal imido complex with
 triplet ground state.
;
_journal_issue 18
_journal_name_full 'Chemical science'
_journal_page_first 4325
_journal_page_last 4332
_journal_paper_doi 10.1039/c8sc01113c
_journal_volume 9
_journal_year 2018
_chemical_formula_sum 'C25 H49 Ir N2 O2 P2'
_chemical_formula_weight 663.80
_chemical_name_common 'MK 460'
_space_group_crystal_system monoclinic
_space_group_IT_number 11
_space_group_name_Hall '-P 2yb'
_space_group_name_H-M_alt 'P 1 21/m 1'
_symmetry_space_group_name_Hall '-P 2yb'
_symmetry_space_group_name_H-M 'P 1 21/m 1'
_atom_sites_solution_hydrogens geom
_audit_update_record
;
2017-04-26 deposited with the CCDC.
2018-04-16 downloaded from the CCDC.
;
_cell_angle_alpha 90
_cell_angle_beta 113.5590(10)
_cell_angle_gamma 90
_cell_formula_units_Z 2
_cell_length_a 7.9728(3)
_cell_length_b 21.7175(9)
_cell_length_c 8.7383(3)
_cell_measurement_reflns_used 2993
_cell_measurement_temperature 100.(2)
_cell_measurement_theta_max 28.2665
_cell_measurement_theta_min 1.8438
_cell_volume 1386.92(9)
_computing_cell_refinement 'APEX2 v2014.9-0 (Bruker AXS)'
_computing_data_collection 'Bruker Instrument Service v4.2.3'
_computing_data_reduction 'SAINT V8.34A (Bruker AXS Inc., 2013)'
_computing_structure_refinement 'SHELXL-2014/6 (Sheldrick, 2014)'
_computing_structure_solution 'SHELXT-2014 (Sheldrick, 2014)'
_diffrn_ambient_temperature 100.(2)
_diffrn_detector_area_resol_mean 10.4167
_diffrn_measured_fraction_theta_full 0.999
_diffrn_measured_fraction_theta_max 0.999
_diffrn_measurement_device_type 'Bruker D8 Venture CMOS'
_diffrn_measurement_method 'omega and phi scans'
_diffrn_radiation_monochromator 'multilayer optics'
_diffrn_radiation_type MoK\a
_diffrn_radiation_wavelength 0.71073
_diffrn_reflns_av_R_equivalents 0.0637
_diffrn_reflns_av_unetI/netI 0.0278
_diffrn_reflns_limit_h_max 10
_diffrn_reflns_limit_h_min -9
_diffrn_reflns_limit_k_max 29
_diffrn_reflns_limit_k_min -29
_diffrn_reflns_limit_l_max 11
_diffrn_reflns_limit_l_min -11
_diffrn_reflns_number 38483
_diffrn_reflns_theta_full 28.36
_diffrn_reflns_theta_max 28.36
_diffrn_reflns_theta_min 2.54
_diffrn_source 'microfucus sealed tube'
_diffrn_source_type 'INCOATEC microfocus sealed tube'
_exptl_absorpt_coefficient_mu 4.952
_exptl_absorpt_correction_T_max 0.75
_exptl_absorpt_correction_T_min 0.66
_exptl_absorpt_correction_type multi-scan
_exptl_absorpt_process_details 'SADABS V2014/4 (Bruker AXS Inc.)'
_exptl_crystal_colour 'clear light yellow'
_exptl_crystal_density_diffrn 1.590
_exptl_crystal_density_method 'not measured'
_exptl_crystal_description block
_exptl_crystal_F_000 672
_exptl_crystal_size_max 0.083
_exptl_crystal_size_mid 0.055
_exptl_crystal_size_min 0.038
_refine_diff_density_max 0.621
_refine_diff_density_min -1.775
_refine_ls_extinction_method none
_refine_ls_goodness_of_fit_ref 1.120
_refine_ls_hydrogen_treatment constr
_refine_ls_matrix_type full
_refine_ls_number_parameters 165
_refine_ls_number_reflns 3557
_refine_ls_number_restraints 0
_refine_ls_restrained_S_all 1.120
_refine_ls_R_factor_all 0.0272
_refine_ls_R_factor_gt 0.0212
_refine_ls_shift/su_max 0.000
_refine_ls_shift/su_mean 0.000
_refine_ls_structure_factor_coef Fsqd
_refine_ls_weighting_details 'w=1/[\s^2^(Fo^2^)+(0.0123P)^2^+1.2253P] where P=(Fo^2^+2Fc^2^)/3'
_refine_ls_weighting_scheme calc
_refine_ls_wR_factor_gt 0.0369
_refine_ls_wR_factor_ref 0.0380
_reflns_number_gt 3263
_reflns_number_total 3557
_reflns_threshold_expression 'I > 2\s(I)'
_cod_data_source_file c8sc01113c3.cif
_cod_data_source_block I_CCDC3
_cod_depositor_comments 'Adding full bibliography for 1549253--1549256.cif.'
_cod_database_code 1549256

loop_
_space_group_symop_operation_xyz
'x, y, z'
'-x, y+1/2, -z'
'-x, -y, -z'
'x, -y-1/2, z'

loop_
_atom_site_type_symbol
_atom_site_label
_atom_site_fract_x
_atom_site_fract_y
_atom_site_fract_z
_atom_site_U_iso_or_equiv
_atom_site_adp_type
_atom_site_calc_flag
_atom_site_refinement_flags_adp
_atom_site_refinement_flags_occupancy
_atom_site_refinement_flags_posn
_atom_site_occupancy
_atom_site_disorder_assembly
_atom_site_disorder_group
C C1 -0.1182(3) 0.69555(11) 0.0679(3) 0.0115(5) Uani d . . . 1 . .
H H1 -0.2442 0.6971 -0.0045 0.014 Uiso calc U . R 1 . .
C C2 -0.0394(3) 0.64085(11) 0.1190(3) 0.0132(5) Uani d . . . 1 . .
H H2 -0.1061 0.6034 0.0869 0.016 Uiso calc U . R 1 . .
C C3 0.3101(3) 0.60991(12) 0.1135(3) 0.0141(5) Uani d . . . 1 . .
C C4 0.1973(4) 0.55806(13) -0.0021(3) 0.0222(6) Uani d . . . 1 . .
H H4A 0.0765 0.5739 -0.0747 0.033 Uiso calc U . R 1 . .
H H4B 0.1831 0.5241 0.0656 0.033 Uiso calc U . R 1 . .
H H4C 0.2607 0.5432 -0.0707 0.033 Uiso calc U . R 1 . .
C C5 0.5044(3) 0.58676(13) 0.2151(3) 0.0194(6) Uani d . . . 1 . .
H H5A 0.5652 0.5778 0.1398 0.029 Uiso calc U . R 1 . .
H H5B 0.499 0.5492 0.2751 0.029 Uiso calc U . R 1 . .
H H5C 0.5734 0.6185 0.2954 0.029 Uiso calc U . R 1 . .
C C6 0.3159(4) 0.66401(12) 0.0029(3) 0.0183(5) Uani d . . . 1 . .
H H6A 0.3612 0.6496 -0.0799 0.027 Uiso calc U . R 1 . .
H H6B 0.3977 0.696 0.0724 0.027 Uiso calc U . R 1 . .
H H6C 0.1925 0.681 -0.0544 0.027 Uiso calc U . R 1 . .
C C7 0.2205(3) 0.58910(11) 0.4277(3) 0.0127(5) Uani d . . . 1 . .
C C8 0.4120(3) 0.59198(12) 0.5679(3) 0.0174(5) Uani d . . . 1 . .
H H8A 0.5019 0.5767 0.5265 0.026 Uiso calc U . R 1 . .
H H8B 0.4158 0.5664 0.6616 0.026 Uiso calc U . R 1 . .
H H8C 0.4411 0.6347 0.6055 0.026 Uiso calc U . R 1 . .
C C9 0.0831(3) 0.61300(12) 0.4969(3) 0.0159(5) Uani d . . . 1 . .
H H9A -0.0413 0.6096 0.4106 0.024 Uiso calc U . R 1 . .
H H9B 0.1099 0.6562 0.5299 0.024 Uiso calc U . R 1 . .
H H9C 0.0933 0.5884 0.5943 0.024 Uiso calc U . R 1 . .
C C10 0.1717(4) 0.52231(12) 0.3703(3) 0.0196(6) Uani d . . . 1 . .
H H10A 0.0496 0.521 0.2796 0.029 Uiso calc U . R 1 . .
H H10B 0.1728 0.4973 0.4641 0.029 Uiso calc U . R 1 . .
H H10C 0.2616 0.506 0.3305 0.029 Uiso calc U . R 1 . .
C C11 0.4338(4) 0.75 0.6034(4) 0.0097(6) Uani d T P S 1 . .
C C12 0.6995(4) 0.75 0.5274(4) 0.0114(7) Uani d T P S 1 . .
C C13 0.7320(5) 0.75 0.3666(4) 0.0136(7) Uani d T P S 1 . .
H H13A 0.6831 0.7119 0.3045 0.02 Uiso calc U P R 0.5 A -1
H H13B 0.8636 0.7526 0.3941 0.02 Uiso calc U P R 0.5 A -1
H H13C 0.6701 0.7855 0.298 0.02 Uiso calc U P R 0.5 A -1
C C14 0.7902(3) 0.80756(13) 0.6295(3) 0.0182(5) Uani d . . . 1 . .
H H14A 0.9231 0.8049 0.6648 0.027 Uiso calc U . R 1 . .
H H14B 0.7611 0.81 0.7282 0.027 Uiso calc U . R 1 . .
H H14C 0.7442 0.8444 0.5606 0.027 Uiso calc U . R 1 . .
N N1 -0.0214(4) 0.75 0.1175(3) 0.0097(6) Uani d T P S 1 . .
N N2 0.5012(4) 0.75 0.4869(3) 0.0095(6) Uani d T P S 1 . .
O O1 0.2477(3) 0.75 0.5211(3) 0.0093(5) Uani d T P S 1 . .
O O2 0.5064(3) 0.75 0.7578(3) 0.0132(5) Uani d T P S 1 . .
P P1 0.19854(8) 0.64214(3) 0.25116(7) 0.00945(12) Uani d . . . 1 . .
Ir Ir1 0.24019(2) 0.75 0.28800(2) 0.00634(4) Uani d T P S 1 . .

loop_
_atom_site_aniso_label
_atom_site_aniso_U_11
_atom_site_aniso_U_22
_atom_site_aniso_U_33
_atom_site_aniso_U_12
_atom_site_aniso_U_13
_atom_site_aniso_U_23
C1 0.0076(11) 0.0187(13) 0.0074(11) -0.0031(9) 0.0022(9) -0.0033(9)
C2 0.0122(11) 0.0133(12) 0.0123(12) -0.0047(10) 0.0031(9) -0.0042(10)
C3 0.0164(12) 0.0149(13) 0.0131(12) -0.0029(10) 0.0081(10) -0.0053(10)
C4 0.0285(15) 0.0208(14) 0.0209(14) -0.0066(12) 0.0136(12) -0.0117(12)
C5 0.0185(13) 0.0201(14) 0.0230(14) 0.0026(11) 0.0119(11) -0.0017(11)
C6 0.0206(13) 0.0207(14) 0.0143(12) -0.0035(11) 0.0077(11) -0.0002(11)
C7 0.0173(12) 0.0074(11) 0.0150(12) 0.0013(10) 0.0080(10) 0.0007(9)
C8 0.0179(13) 0.0149(13) 0.0181(13) 0.0025(10) 0.0057(10) 0.0055(10)
C9 0.0174(13) 0.0156(13) 0.0181(13) 0.0010(10) 0.0106(10) 0.0027(10)
C10 0.0248(14) 0.0120(13) 0.0235(14) -0.0009(11) 0.0111(12) -0.0004(11)
C11 0.0086(15) 0.0085(16) 0.0110(16) 0 0.0029(13) 0
C12 0.0054(15) 0.0206(18) 0.0081(16) 0 0.0026(12) 0
C13 0.0089(15) 0.0222(19) 0.0110(17) 0 0.0051(13) 0
C14 0.0100(12) 0.0307(15) 0.0132(12) -0.0076(11) 0.0039(10) -0.0062(11)
N1 0.0088(13) 0.0101(14) 0.0081(13) 0 0.0010(11) 0
N2 0.0042(13) 0.0151(15) 0.0094(14) 0 0.0030(11) 0
O1 0.0069(11) 0.0122(12) 0.0096(11) 0 0.0041(9) 0
O2 0.0115(12) 0.0192(13) 0.0072(11) 0 0.0020(9) 0
P1 0.0099(3) 0.0087(3) 0.0090(3) -0.0003(2) 0.0029(2) -0.0009(2)
Ir1 0.00537(6) 0.00779(6) 0.00466(6) 0 0.00076(4) 0

loop_
_atom_type_symbol
_atom_type_description
_atom_type_scat_dispersion_real
_atom_type_scat_dispersion_imag
_atom_type_scat_source
C C 0.0033 0.0016 'International Tables Vol C Tables 4.2.6.8 and 6.1.1.4'
H H 0.0000 0.0000 'International Tables Vol C Tables 4.2.6.8 and 6.1.1.4'
N N 0.0061 0.0033 'International Tables Vol C Tables 4.2.6.8 and 6.1.1.4'
O O 0.0106 0.0060 'International Tables Vol C Tables 4.2.6.8 and 6.1.1.4'
P P 0.1023 0.0942 'International Tables Vol C Tables 4.2.6.8 and 6.1.1.4'
Ir Ir -1.4442 7.9887 'International Tables Vol C Tables 4.2.6.8 and 6.1.1.4'

loop_
_geom_angle_atom_site_label_1
_geom_angle_atom_site_label_2
_geom_angle_atom_site_label_3
_geom_angle_site_symmetry_1
_geom_angle_site_symmetry_3
_geom_angle
C2 C1 N1 . . 121.8(2)
C1 C2 P1 . . 116.06(18)
C5 C3 C6 . . 109.8(2)
C5 C3 C4 . . 109.3(2)
C6 C3 C4 . . 107.7(2)
C5 C3 P1 . . 112.13(17)
C6 C3 P1 . . 104.91(17)
C4 C3 P1 . . 112.83(17)
C8 C7 C10 . . 110.0(2)
C8 C7 C9 . . 108.1(2)
C10 C7 C9 . . 108.7(2)
C8 C7 P1 . . 111.62(17)
C10 C7 P1 . . 112.54(17)
C9 C7 P1 . . 105.60(16)
O2 C11 N2 . . 132.8(3)
O2 C11 O1 . . 120.7(3)
N2 C11 O1 . . 106.5(3)
O2 C11 Ir1 . . 171.9(2)
N2 C11 Ir1 . . 55.27(16)
O1 C11 Ir1 . . 51.20(14)
N2 C12 C13 . . 109.8(3)
N2 C12 C14 . 4_575 110.44(18)
C13 C12 C14 . 4_575 108.69(18)
N2 C12 C14 . . 110.44(18)
C13 C12 C14 . . 108.69(18)
C14 C12 C14 4_575 . 108.7(3)
C1 N1 C1 4_575 . 117.4(3)
C1 N1 Ir1 4_575 . 120.86(14)
C1 N1 Ir1 . . 120.86(14)
C11 N2 C12 . . 122.7(3)
C11 N2 Ir1 . . 93.65(19)
C12 N2 Ir1 . . 143.7(2)
C11 O1 Ir1 . . 96.88(18)
C2 P1 C7 . . 104.37(11)
C2 P1 C3 . . 103.36(11)
C7 P1 C3 . . 112.48(11)
C2 P1 Ir1 . . 99.12(8)
C7 P1 Ir1 . . 122.21(8)
C3 P1 Ir1 . . 112.08(8)
O1 Ir1 N1 . . 110.51(10)
O1 Ir1 N2 . . 63.01(10)
N1 Ir1 N2 . . 173.52(11)
O1 Ir1 P1 . . 94.781(17)
N1 Ir1 P1 . . 81.524(15)
N2 Ir1 P1 . . 98.643(14)
O1 Ir1 P1 . 4_575 94.780(17)
N1 Ir1 P1 . 4_575 81.524(15)
N2 Ir1 P1 . 4_575 98.643(14)
P1 Ir1 P1 . 4_575 162.60(3)
O1 Ir1 C11 . . 31.92(9)
N1 Ir1 C11 . . 142.43(11)
N2 Ir1 C11 . . 31.09(10)
P1 Ir1 C11 . . 97.901(15)
P1 Ir1 C11 4_575 . 97.900(15)

loop_
_geom_bond_atom_site_label_1
_geom_bond_atom_site_label_2
_geom_bond_site_symmetry_2
_geom_bond_distance
C1 C2 . 1.335(3)
C1 N1 . 1.384(3)
C2 P1 . 1.784(2)
C3 C5 . 1.530(3)
C3 C6 . 1.534(3)
C3 C4 . 1.540(3)
C3 P1 . 1.893(2)
C7 C8 . 1.530(3)
C7 C10 . 1.533(3)
C7 C9 . 1.537(3)
C7 P1 . 1.877(2)
C11 O2 . 1.237(4)
C11 N2 . 1.327(4)
C11 O1 . 1.366(4)
C11 Ir1 . 2.565(3)
C12 N2 . 1.476(4)
C12 C13 . 1.527(4)
C12 C14 4_575 1.538(3)
C12 C14 . 1.538(3)
N1 C1 4_575 1.384(3)
N1 Ir1 . 2.021(3)
N2 Ir1 . 2.112(3)
O1 Ir1 . 2.013(2)
P1 Ir1 . 2.3698(6)
Ir1 P1 4_575 2.3698(6)

loop_
_geom_torsion_atom_site_label_1
_geom_torsion_atom_site_label_2
_geom_torsion_atom_site_label_3
_geom_torsion_atom_site_label_4
_geom_torsion_site_symmetry_1
_geom_torsion_site_symmetry_4
_geom_torsion
N1 C1 C2 P1 . . -1.2(3)
C2 C1 N1 C1 . 4_575 -175.33(17)
C2 C1 N1 Ir1 . . -5.8(4)
O2 C11 N2 C12 . . 0.000(2)
O1 C11 N2 C12 . . 180.0000(10)
Ir1 C11 N2 C12 . . 180.0000(10)
O2 C11 N2 Ir1 . . 180.0000(10)
O1 C11 N2 Ir1 . . 0.0000(10)
C13 C12 N2 C11 . . 180.0000(10)
C14 C12 N2 C11 4_575 . 60.14(19)
C14 C12 N2 C11 . . -60.14(19)
C13 C12 N2 Ir1 . . 0.0000(10)
C14 C12 N2 Ir1 4_575 . -119.86(19)
C14 C12 N2 Ir1 . . 119.86(19)
O2 C11 O1 Ir1 . . 180.0000(10)
N2 C11 O1 Ir1 . . 0.0000(10)
C1 C2 P1 C7 . . 132.6(2)
C1 C2 P1 C3 . . -109.6(2)
C1 C2 P1 Ir1 . . 5.8(2)
C8 C7 P1 C2 . . -171.35(17)
C10 C7 P1 C2 . . 64.4(2)
C9 C7 P1 C2 . . -54.08(18)
C8 C7 P1 C3 . . 77.29(19)
C10 C7 P1 C3 . . -47.0(2)
C9 C7 P1 C3 . . -165.44(16)
C8 C7 P1 Ir1 . . -60.57(19)
C10 C7 P1 Ir1 . . 175.16(14)
C9 C7 P1 Ir1 . . 56.70(18)
C5 C3 P1 C2 . . -160.87(18)
C6 C3 P1 C2 . . 80.01(18)
C4 C3 P1 C2 . . -36.9(2)
C5 C3 P1 C7 . . -48.9(2)
C6 C3 P1 C7 . . -168.00(16)
C4 C3 P1 C7 . . 75.0(2)
C5 C3 P1 Ir1 . . 93.33(18)
C6 C3 P1 Ir1 . . -25.78(18)
C4 C3 P1 Ir1 . . -142.73(17)
